data_6000030
loop_
_publ_author_name
'Bataille, T.'
'Louer, D.'

_publ_section_title
;
 Powder and single-crystal X-ray diffraction study of the structure of
 [Y(H2O)](2)(C2O4)(CO3)(2)
;
_journal_issue 6
_journal_name_full 'Acta Crystallographica Section B'
_journal_page_first 998
_journal_page_last 1002
_journal_paper_doi 10.1107/S0108768100010004
_journal_volume 56
_journal_year 2000
_chemical_formula_sum 'C4 H4 O12 Y2'
_space_group_name_H-M_alt 'C 2 2 21'
_cell_angle_alpha 90.000
_cell_angle_beta 90.000
_cell_angle_gamma 90.000
_cell_length_a 7.8177
_cell_length_b 14.9430
_cell_length_c 9.4845
_cell_volume 1107.98
_cod_duplicate_entry 2102161
_cod_database_code 6000030

loop_
_atom_site_label
_atom_site_fract_x
_atom_site_fract_y
_atom_site_fract_z
? ? ? ?
